data_2229036
loop_
_publ_author_name
'Yu, Hai-Hui'
'Kong, Li'
'Cui, Ji-Wen'
'Wang, Hai-Tao'

_publ_section_title
;
 Pentapotassium \m-arsenato-bis(hydroxytetramolybdate) dihydrate
;
_journal_coeditor_code FI2098
_journal_issue 2
_journal_name_full 'Acta Crystallographica Section E'
_journal_page_first i15
_journal_paper_doi 10.1107/S1600536810054176
_journal_volume 67
_journal_year 2011
_chemical_formula_iupac 'K5 [Mo8 O24 (O H)2 (As O4)], 2H2 O'
_chemical_formula_moiety '(H2 As Mo8 O30), 2(H2 O), 5(K)'
_chemical_formula_sum 'As H6 K5 Mo8 O32'
_chemical_formula_weight 1553.95
_chemical_name_systematic
;
Pentapotassium \m-arsenato-bis(hydroxytetramolybdate) dihydrate
;
_space_group_IT_number 63
_symmetry_cell_setting orthorhombic
_symmetry_space_group_name_Hall '-C 2c 2'
_symmetry_space_group_name_H-M 'C m c m'
_atom_sites_solution_hydrogens geom
_atom_sites_solution_primary direct
_atom_sites_solution_secondary difmap
_audit_creation_method SHELXL-97
_cell_angle_alpha 90.00
_cell_angle_beta 90.00
_cell_angle_gamma 90.00
_cell_formula_units_Z 4
_cell_length_a 8.3024(12)
_cell_length_b 23.008(3)
_cell_length_c 15.279(2)
_cell_measurement_reflns_used 3063
_cell_measurement_temperature 293(2)
_cell_measurement_theta_max 25.9983
_cell_measurement_theta_min 2.6081
_cell_volume 2918.6(7)
_computing_cell_refinement 'RAPID-AUTO (Rigaku, 1998)'
_computing_data_collection 'RAPID-AUTO (Rigaku, 1998)'
_computing_data_reduction 'RAPID-AUTO (Rigaku, 1998)'
_computing_molecular_graphics 'DIAMOND (Brandenburg, 2007)'
_computing_publication_material 'SHELXL97 (Sheldrick, 2008)'
_computing_structure_refinement 'SHELXTL (Sheldrick, 2008)'
_computing_structure_solution 'SHELXS97 (Sheldrick, 2008)'
_diffrn_ambient_temperature 293(2)
_diffrn_detector_area_resol_mean 10
_diffrn_measured_fraction_theta_full 0.999
_diffrn_measured_fraction_theta_max 0.999
_diffrn_measurement_device_type 'Rigaku R-AXIS RAPID'
_diffrn_measurement_method \w
_diffrn_radiation_monochromator graphite
_diffrn_radiation_source 'fine-focus sealed tube'
_diffrn_radiation_type MoK\a
_diffrn_radiation_wavelength 0.71073
_diffrn_reflns_av_R_equivalents 0.0479
_diffrn_reflns_av_sigmaI/netI 0.0294
_diffrn_reflns_limit_h_max 10
_diffrn_reflns_limit_h_min -10
_diffrn_reflns_limit_k_max 28
_diffrn_reflns_limit_k_min -28
_diffrn_reflns_limit_l_max 18
_diffrn_reflns_limit_l_min -18
_diffrn_reflns_number 12346
_diffrn_reflns_theta_full 26.04
_diffrn_reflns_theta_max 26.04
_diffrn_reflns_theta_min 2.22
_diffrn_standards_number 0
_exptl_absorpt_coefficient_mu 5.278
_exptl_absorpt_correction_T_max 0.4855
_exptl_absorpt_correction_T_min 0.4183
_exptl_absorpt_correction_type multi-scan
_exptl_absorpt_process_details '(ABSCOR; Higashi, 1995)'
_exptl_crystal_colour Black
_exptl_crystal_density_diffrn 3.541
_exptl_crystal_density_method 'not measured'
_exptl_crystal_description Block
_exptl_crystal_F_000 2904
_exptl_crystal_size_max 0.20
_exptl_crystal_size_mid 0.18
_exptl_crystal_size_min 0.16
_refine_diff_density_max 1.993
_refine_diff_density_min -0.715
_refine_ls_extinction_method none
_refine_ls_goodness_of_fit_ref 1.073
_refine_ls_hydrogen_treatment refxyz
_refine_ls_matrix_type full
_refine_ls_number_parameters 133
_refine_ls_number_reflns 1606
_refine_ls_number_restraints 0
_refine_ls_restrained_S_all 1.073
_refine_ls_R_factor_all 0.0440
_refine_ls_R_factor_gt 0.0323
_refine_ls_shift/su_max 0.000
_refine_ls_shift/su_mean 0.000
_refine_ls_structure_factor_coef Fsqd
_refine_ls_weighting_details 'calc w=1/[\s^2^(Fo^2^)+(0.0550P)^2^] where P=(Fo^2^+2Fc^2^)/3'
_refine_ls_weighting_scheme calc
_refine_ls_wR_factor_gt 0.0926
_refine_ls_wR_factor_ref 0.0976
_reflns_number_gt 1216
_reflns_number_total 1606
_reflns_threshold_expression I>2\s(I)
_cod_data_source_file fi2098.cif
_cod_data_source_block I
_cod_original_formula_sum 'As1 H6 K5 Mo8 O32'
_cod_database_code 2229036
_cod_database_fobs_code 2229036

loop_
_symmetry_equiv_pos_as_xyz
'x, y, z'
'-x, -y, z+1/2'
'-x, y, -z+1/2'
'x, -y, -z'
'x+1/2, y+1/2, z'
'-x+1/2, -y+1/2, z+1/2'
'-x+1/2, y+1/2, -z+1/2'
'x+1/2, -y+1/2, -z'
'-x, -y, -z'
'x, y, -z-1/2'
'x, -y, z-1/2'
'-x, y, z'
'-x+1/2, -y+1/2, -z'
'x+1/2, y+1/2, -z-1/2'
'x+1/2, -y+1/2, z-1/2'
'-x+1/2, y+1/2, z'

loop_
_atom_site_type_symbol
_atom_site_label
_atom_site_fract_x
_atom_site_fract_y
_atom_site_fract_z
_atom_site_U_iso_or_equiv
_atom_site_adp_type
_atom_site_calc_flag
_atom_site_refinement_flags
_atom_site_occupancy
_atom_site_disorder_assembly
_atom_site_disorder_group
O O2W 0.5000 0.3660(4) 0.7500 0.046(3) Uani d S 1 . .
H H2W 0.4128 0.3599 0.7224 0.069 Uiso d PR 0.50 A -1
Mo Mo1 0.30043(6) 0.49010(2) 0.35477(3) 0.01904(18) Uani d . 1 . .
Mo Mo2 0.30698(6) 0.26333(2) 0.35911(3) 0.02029(18) Uani d . 1 . .
As As1 0.5000 0.37665(4) 0.2500 0.0140(3) Uani d S 1 . .
K K1 0.0000 0.38267(14) 0.2500 0.0504(10) Uani d S 1 . .
K K2 0.5000 0.12103(8) 0.46558(14) 0.0300(5) Uani d S 1 . .
K K3 0.5000 0.36453(9) 0.52457(14) 0.0341(5) Uani d S 1 . .
O O12 0.1808(7) 0.5103(3) 0.2500 0.0332(16) Uani d S 1 . .
O O11 0.5000 0.2312(3) 0.2500 0.0198(18) Uani d S 1 . .
O O10 0.1715(6) 0.4466(2) 0.4095(3) 0.0379(12) Uani d . 1 . .
O O9 0.5000 0.4605(3) 0.3962(4) 0.0328(15) Uani d S 1 . .
O O8 0.2890(6) 0.55608(19) 0.4041(3) 0.0404(13) Uani d . 1 . .
O O7 0.2196(7) 0.1971(2) 0.3681(3) 0.0516(15) Uani d . 1 . .
O O6 0.5000 0.2443(3) 0.4234(4) 0.0341(16) Uani d S 1 . .
O O5 0.2029(6) 0.30763(19) 0.4280(3) 0.0382(12) Uani d . 1 . .
O O4 0.5000 0.5206(3) 0.2500 0.0189(17) Uani d S 1 . .
O O3 0.3350(7) 0.4194(2) 0.2500 0.0268(14) Uani d S 1 . .
O O2 0.5000 0.3333(2) 0.3397(4) 0.0288(15) Uani d S 1 . .
O O1 0.2301(8) 0.2928(3) 0.2500 0.0338(15) Uani d S 1 . .
O O1W 0.5000 0.1146(4) 0.2500 0.067(5) Uani d S 1 . .
H H1 0.426(11) 0.091(4) 0.2500 0.04(3) Uiso d S 1 . .
H H4 0.5000 0.193(5) 0.2500 0.02(3) Uiso d S 1 . .
H H3 0.5000 0.562(5) 0.2500 0.02(3) Uiso d S 1 . .

loop_
_atom_site_aniso_label
_atom_site_aniso_U_11
_atom_site_aniso_U_22
_atom_site_aniso_U_33
_atom_site_aniso_U_12
_atom_site_aniso_U_13
_atom_site_aniso_U_23
O2W 0.046(7) 0.017(5) 0.076(8) 0.000 0.000 0.000
Mo1 0.0219(3) 0.0168(3) 0.0184(3) 0.0015(2) 0.0028(2) -0.00153(19)
Mo2 0.0246(4) 0.0173(3) 0.0190(3) -0.0017(2) 0.0040(2) 0.00186(19)
As1 0.0179(6) 0.0104(5) 0.0138(6) 0.000 0.000 0.000
K1 0.0242(18) 0.047(2) 0.080(3) 0.000 0.000 0.000
K2 0.0328(12) 0.0281(11) 0.0291(11) 0.000 0.000 -0.0002(8)
K3 0.0390(13) 0.0324(11) 0.0310(11) 0.000 0.000 -0.0039(9)
O12 0.027(4) 0.039(4) 0.034(4) 0.006(3) 0.000 0.000
O11 0.032(5) 0.012(4) 0.016(4) 0.000 0.000 0.000
O10 0.036(3) 0.035(3) 0.042(3) -0.004(2) 0.016(2) 0.000(2)
O9 0.029(4) 0.038(4) 0.031(4) 0.000 0.000 0.005(3)
O8 0.051(4) 0.028(2) 0.042(3) 0.005(2) 0.006(3) -0.006(2)
O7 0.058(4) 0.031(3) 0.066(4) -0.013(3) 0.021(3) 0.006(2)
O6 0.042(4) 0.035(4) 0.025(3) 0.000 0.000 0.005(3)
O5 0.046(3) 0.034(3) 0.034(3) 0.002(2) 0.021(2) 0.000(2)
O4 0.021(5) 0.009(4) 0.027(4) 0.000 0.000 0.000
O3 0.030(4) 0.025(3) 0.025(3) -0.006(3) 0.000 0.000
O2 0.032(4) 0.027(3) 0.027(3) 0.000 0.000 -0.005(3)
O1 0.029(4) 0.047(4) 0.026(3) 0.003(3) 0.000 0.000
O1W 0.039(8) 0.012(5) 0.150(14) 0.000 0.000 0.000

loop_
_atom_type_symbol
_atom_type_description
_atom_type_scat_dispersion_real
_atom_type_scat_dispersion_imag
_atom_type_scat_source
C C 0.0033 0.0016 'International Tables Vol C Tables 4.2.6.8 and 6.1.1.4'
H H 0.0000 0.0000 'International Tables Vol C Tables 4.2.6.8 and 6.1.1.4'
N N 0.0061 0.0033 'International Tables Vol C Tables 4.2.6.8 and 6.1.1.4'
O O 0.0106 0.0060 'International Tables Vol C Tables 4.2.6.8 and 6.1.1.4'
As As 0.0499 2.0058 'International Tables Vol C Tables 4.2.6.8 and 6.1.1.4'
Mo Mo -1.6832 0.6857 'International Tables Vol C Tables 4.2.6.8 and 6.1.1.4'
K K 0.2009 0.2494 'International Tables Vol C Tables 4.2.6.8 and 6.1.1.4'

loop_
_geom_angle_atom_site_label_1
_geom_angle_atom_site_label_2
_geom_angle_atom_site_label_3
_geom_angle_site_symmetry_1
_geom_angle_site_symmetry_3
_geom_angle
_geom_angle_publ_flag
O10 Mo1 O8 . . 106.0(2) ?
O10 Mo1 O9 . . 100.1(2) ?
O8 Mo1 O9 . . 102.8(3) ?
O10 Mo1 O12 . . 103.1(2) ?
O8 Mo1 O12 . . 97.1(2) ?
O9 Mo1 O12 . . 143.8(2) ?
O10 Mo1 O3 . . 90.3(2) ?
O8 Mo1 O3 . . 161.5(2) ?
O9 Mo1 O3 . . 82.5(2) ?
O12 Mo1 O3 . . 70.04(19) ?
O10 Mo1 O4 . . 159.8(2) ?
O8 Mo1 O4 . . 94.2(2) ?
O9 Mo1 O4 . . 74.11(18) ?
O12 Mo1 O4 . . 74.57(16) ?
O3 Mo1 O4 . . 70.0(2) ?
O10 Mo1 Mo1 . 10_556 119.71(17) ?
O8 Mo1 Mo1 . 10_556 116.36(16) ?
O9 Mo1 Mo1 . 10_556 109.46(18) ?
O12 Mo1 Mo1 . 10_556 34.40(15) ?
O3 Mo1 Mo1 . 10_556 45.89(10) ?
O4 Mo1 Mo1 . 10_556 48.35(5) ?
O10 Mo1 K1 . . 54.24(16) ?
O8 Mo1 K1 . . 136.12(19) ?
O9 Mo1 K1 . . 118.16(19) ?
O12 Mo1 K1 . . 58.68(19) ?
O3 Mo1 K1 . . 48.63(15) ?
O4 Mo1 K1 . . 110.84(10) ?
Mo1 Mo1 K1 10_556 . 65.495(16) ?
O7 Mo2 O5 . . 105.7(2) ?
O7 Mo2 O1 . . 104.3(3) ?
O5 Mo2 O1 . . 99.1(2) ?
O7 Mo2 O6 . . 96.4(3) ?
O5 Mo2 O6 . . 104.0(2) ?
O1 Mo2 O6 . . 143.4(2) ?
O7 Mo2 O2 . . 160.5(2) ?
O5 Mo2 O2 . . 90.80(19) ?
O1 Mo2 O2 . . 82.6(2) ?
O6 Mo2 O2 . . 69.15(19) ?
O7 Mo2 O11 . . 93.7(2) ?
O5 Mo2 O11 . . 160.5(2) ?
O1 Mo2 O11 . . 74.28(19) ?
O6 Mo2 O11 . . 74.49(16) ?
O2 Mo2 O11 . . 70.33(19) ?
O7 Mo2 Mo2 . 12_655 115.4(2) ?
O5 Mo2 Mo2 . 12_655 120.53(17) ?
O1 Mo2 Mo2 . 12_655 109.53(19) ?
O6 Mo2 Mo2 . 12_655 33.86(14) ?
O2 Mo2 Mo2 . 12_655 45.62(10) ?
O11 Mo2 Mo2 . 12_655 48.69(5) ?
O7 Mo2 K3 . . 132.82(18) ?
O5 Mo2 K3 . . 55.55(17) ?
O1 Mo2 K3 . . 120.34(19) ?
O6 Mo2 K3 . . 56.54(18) ?
O2 Mo2 K3 . . 50.13(14) ?
O11 Mo2 K3 . . 111.44(10) ?
Mo2 Mo2 K3 12_655 . 65.002(16) ?
O7 Mo2 K2 . . 53.2(2) ?
O5 Mo2 K2 . . 116.31(15) ?
O1 Mo2 K2 . . 141.38(18) ?
O6 Mo2 K2 . . 43.40(17) ?
O2 Mo2 K2 . . 110.39(11) ?
O11 Mo2 K2 . . 76.43(14) ?
Mo2 Mo2 K2 12_655 . 66.329(14) ?
K3 Mo2 K2 . . 93.57(4) ?
O7 Mo2 K1 . . 111.7(2) ?
O5 Mo2 K1 . . 62.27(16) ?
O1 Mo2 K1 . . 36.82(17) ?
O6 Mo2 K1 . . 151.01(18) ?
O2 Mo2 K1 . . 84.92(11) ?
O11 Mo2 K1 . . 109.56(11) ?
Mo2 Mo2 K1 12_655 . 128.43(3) ?
K3 Mo2 K1 . . 97.04(4) ?
K2 Mo2 K1 . . 164.67(4) ?
O3 As1 O3 3_655 . 108.6(4) ?
O3 As1 O2 3_655 . 110.06(13) ?
O3 As1 O2 . . 110.06(13) ?
O3 As1 O2 3_655 10_556 110.06(13) ?
O3 As1 O2 . 10_556 110.06(13) ?
O2 As1 O2 . 10_556 108.0(4) ?
O1 K1 O1 3 . 85.5(3) ?
O1 K1 O3 3 . 149.7(2) ?
O1 K1 O3 . . 64.18(17) ?
O1 K1 O3 3 3 64.18(17) ?
O1 K1 O3 . 3 149.7(2) ?
O3 K1 O3 . 3 146.2(3) ?
O1 K1 O10 3 . 130.02(9) ?
O1 K1 O10 . . 92.05(13) ?
O3 K1 O10 . . 55.77(9) ?
O3 K1 O10 3 . 107.08(13) ?
O1 K1 O10 3 12 92.05(13) ?
O1 K1 O10 . 12 130.02(9) ?
O3 K1 O10 . 12 107.08(13) ?
O3 K1 O10 3 12 55.77(9) ?
O10 K1 O10 . 12 53.16(17) ?
O1 K1 O10 3 3 92.05(13) ?
O1 K1 O10 . 3 130.02(9) ?
O3 K1 O10 . 3 107.08(13) ?
O3 K1 O10 3 3 55.77(9) ?
O10 K1 O10 . 3 125.0(2) ?
O10 K1 O10 12 3 99.94(17) ?
O1 K1 O10 3 10_556 130.02(9) ?
O1 K1 O10 . 10_556 92.05(13) ?
O3 K1 O10 . 10_556 55.77(9) ?
O3 K1 O10 3 10_556 107.08(13) ?
O10 K1 O10 . 10_556 99.94(17) ?
O10 K1 O10 12 10_556 125.0(2) ?
O10 K1 O10 3 10_556 53.16(17) ?
O1 K1 O12 3 3 110.18(16) ?
O1 K1 O12 . 3 164.35(19) ?
O3 K1 O12 . 3 100.17(18) ?
O3 K1 O12 3 3 46.00(15) ?
O10 K1 O12 . 3 78.02(13) ?
O10 K1 O12 12 3 52.04(9) ?
O10 K1 O12 3 3 52.04(9) ?
O10 K1 O12 10_556 3 78.02(13) ?
O1 K1 O12 3 . 164.35(19) ?
O1 K1 O12 . . 110.18(16) ?
O3 K1 O12 . . 46.00(15) ?
O3 K1 O12 3 . 100.17(18) ?
O10 K1 O12 . . 52.04(9) ?
O10 K1 O12 12 . 78.02(13) ?
O10 K1 O12 3 . 78.02(13) ?
O10 K1 O12 10_556 . 52.04(9) ?
O12 K1 O12 3 . 54.2(2) ?
O1 K1 Mo1 3 . 155.37(3) ?
O1 K1 Mo1 . . 91.82(12) ?
O3 K1 Mo1 . . 36.42(8) ?
O3 K1 Mo1 3 . 115.59(13) ?
O10 K1 Mo1 . . 25.48(8) ?
O10 K1 Mo1 12 . 71.07(10) ?
O10 K1 Mo1 3 . 108.11(12) ?
O10 K1 Mo1 10_556 . 74.48(9) ?
O12 K1 Mo1 3 . 73.98(11) ?
O12 K1 Mo1 . . 30.17(6) ?
O1 K1 Mo1 3 10_556 155.37(3) ?
O1 K1 Mo1 . 10_556 91.82(12) ?
O3 K1 Mo1 . 10_556 36.42(8) ?
O3 K1 Mo1 3 10_556 115.59(13) ?
O10 K1 Mo1 . 10_556 74.48(9) ?
O10 K1 Mo1 12 10_556 108.11(12) ?
O10 K1 Mo1 3 10_556 71.07(10) ?
O10 K1 Mo1 10_556 10_556 25.48(8) ?
O12 K1 Mo1 3 10_556 73.98(11) ?
O12 K1 Mo1 . 10_556 30.17(6) ?
Mo1 K1 Mo1 . 10_556 49.01(3) ?
O10 K2 O10 8_556 13_556 60.1(2) ?
O10 K2 O5 8_556 8_556 68.74(15) ?
O10 K2 O5 13_556 8_556 103.14(16) ?
O10 K2 O5 8_556 13_556 103.14(16) ?
O10 K2 O5 13_556 13_556 68.74(15) ?
O5 K2 O5 8_556 13_556 72.2(2) ?
O10 K2 O6 8_556 . 132.99(14) ?
O10 K2 O6 13_556 . 132.99(14) ?
O5 K2 O6 8_556 . 64.28(13) ?
O5 K2 O6 13_556 . 64.28(13) ?
O10 K2 O8 8_556 16_545 109.91(14) ?
O10 K2 O8 13_556 16_545 62.22(14) ?
O5 K2 O8 8_556 16_545 160.37(15) ?
O5 K2 O8 13_556 16_545 89.59(13) ?
O6 K2 O8 . 16_545 114.80(11) ?
O10 K2 O8 8_556 5_545 62.22(14) ?
O10 K2 O8 13_556 5_545 109.91(14) ?
O5 K2 O8 8_556 5_545 89.59(13) ?
O5 K2 O8 13_556 5_545 160.37(15) ?
O6 K2 O8 . 5_545 114.80(11) ?
O8 K2 O8 16_545 5_545 107.32(19) ?
O10 K2 O7 8_556 12_655 104.00(13) ?
O10 K2 O7 13_556 12_655 162.64(14) ?
O5 K2 O7 8_556 12_655 62.12(14) ?
O5 K2 O7 13_556 12_655 111.77(14) ?
O6 K2 O7 . 12_655 51.49(10) ?
O8 K2 O7 16_545 12_655 134.27(14) ?
O8 K2 O7 5_545 12_655 63.37(14) ?
O10 K2 O7 8_556 . 162.64(14) ?
O10 K2 O7 13_556 . 104.00(13) ?
O5 K2 O7 8_556 . 111.77(14) ?
O5 K2 O7 13_556 . 62.12(13) ?
O6 K2 O7 . . 51.49(10) ?
O8 K2 O7 16_545 . 63.37(13) ?
O8 K2 O7 5_545 . 134.27(14) ?
O7 K2 O7 12_655 . 90.72(18) ?
O10 K2 O1W 8_556 1 130.22(18) ?
O10 K2 O1W 13_556 1 130.22(18) ?
O5 K2 O1W 8_556 1 126.43(16) ?
O5 K2 O1W 13_556 1 126.43(16) ?
O6 K2 O1W . 1 79.8(2) ?
O8 K2 O1W 16_545 1 70.27(14) ?
O8 K2 O1W 5_545 1 70.27(14) ?
O7 K2 O1W 12_655 1 64.48(14) ?
O7 K2 O1W . 1 64.48(14) ?
O10 K2 O1W 8_556 . 130.22(18) ?
O10 K2 O1W 13_556 . 130.22(18) ?
O5 K2 O1W 8_556 . 126.43(16) ?
O5 K2 O1W 13_556 . 126.43(16) ?
O6 K2 O1W . . 79.8(2) ?
O8 K2 O1W 16_545 . 70.27(14) ?
O8 K2 O1W 5_545 . 70.27(14) ?
O7 K2 O1W 12_655 . 64.48(14) ?
O7 K2 O1W . . 64.48(14) ?
O1W K2 O1W 1 . 0.0(4) ?
O10 K2 Mo2 8_556 12_655 121.40(10) ?
O10 K2 Mo2 13_556 12_655 157.37(11) ?
O5 K2 Mo2 8_556 12_655 61.60(9) ?
O5 K2 Mo2 13_556 12_655 89.85(10) ?
O6 K2 Mo2 . 12_655 27.12(6) ?
O8 K2 Mo2 16_545 12_655 127.33(10) ?
O8 K2 Mo2 5_545 12_655 87.68(9) ?
O7 K2 Mo2 12_655 12_655 24.47(9) ?
O7 K2 Mo2 . 12_655 70.20(9) ?
O1W K2 Mo2 1 12_655 68.26(16) ?
O1W K2 Mo2 . 12_655 68.26(16) ?
O8 K3 O8 9_666 4_566 78.9(2) ?
O8 K3 O7 9_666 8_556 72.18(16) ?
O8 K3 O7 4_566 8_556 120.80(17) ?
O8 K3 O7 9_666 13_556 120.80(17) ?
O8 K3 O7 4_566 13_556 72.18(16) ?
O7 K3 O7 8_556 13_556 80.1(2) ?
O8 K3 O2 9_666 . 123.14(14) ?
O8 K3 O2 4_566 . 123.14(14) ?
O7 K3 O2 8_556 . 115.96(14) ?
O7 K3 O2 13_556 . 115.96(14) ?
O8 K3 O9 9_666 . 76.54(14) ?
O8 K3 O9 4_566 . 76.54(14) ?
O7 K3 O9 8_556 . 139.37(12) ?
O7 K3 O9 13_556 . 139.37(12) ?
O2 K3 O9 . . 62.64(17) ?
O8 K3 O5 9_666 . 162.95(14) ?
O8 K3 O5 4_566 . 87.88(13) ?
O7 K3 O5 8_556 . 124.43(15) ?
O7 K3 O5 13_556 . 63.91(14) ?
O2 K3 O5 . . 56.30(9) ?
O9 K3 O5 . . 89.98(12) ?
O8 K3 O5 9_666 12_655 87.88(13) ?
O8 K3 O5 4_566 12_655 162.95(14) ?
O7 K3 O5 8_556 12_655 63.91(14) ?
O7 K3 O5 13_556 12_655 124.43(15) ?
O2 K3 O5 . 12_655 56.30(9) ?
O9 K3 O5 . 12_655 89.98(12) ?
O5 K3 O5 . 12_655 102.71(16) ?
O8 K3 O6 9_666 . 140.50(10) ?
O8 K3 O6 4_566 . 140.50(10) ?
O7 K3 O6 8_556 . 81.10(14) ?
O7 K3 O6 13_556 . 81.10(14) ?
O2 K3 O6 . . 46.54(15) ?
O9 K3 O6 . . 109.18(17) ?
O5 K3 O6 . . 53.87(9) ?
O5 K3 O6 12_655 . 53.87(9) ?
O8 K3 Mo2 9_666 . 159.94(12) ?
O8 K3 Mo2 4_566 . 113.71(10) ?
O7 K3 Mo2 8_556 . 110.51(12) ?
O7 K3 Mo2 13_556 . 78.84(11) ?
O2 K3 Mo2 . . 37.12(8) ?
O9 K3 Mo2 . . 90.93(12) ?
O5 K3 Mo2 . . 26.37(8) ?
O5 K3 Mo2 12_655 . 76.36(9) ?
O6 K3 Mo2 . . 30.55(6) ?
O8 K3 Mo2 9_666 12_655 113.71(10) ?
O8 K3 Mo2 4_566 12_655 159.94(12) ?
O7 K3 Mo2 8_556 12_655 78.84(11) ?
O7 K3 Mo2 13_556 12_655 110.51(12) ?
O2 K3 Mo2 . 12_655 37.12(8) ?
O9 K3 Mo2 . 12_655 90.93(12) ?
O5 K3 Mo2 . 12_655 76.36(9) ?
O5 K3 Mo2 12_655 12_655 26.37(8) ?
O6 K3 Mo2 . 12_655 30.55(6) ?
Mo2 K3 Mo2 . 12_655 50.00(3) ?
O8 K3 K2 9_666 13_656 45.54(10) ?
O8 K3 K2 4_566 13_656 124.48(12) ?
O7 K3 K2 8_556 13_656 51.54(12) ?
O7 K3 K2 13_556 13_656 131.30(14) ?
O2 K3 K2 . 13_656 93.13(4) ?
O9 K3 K2 . 13_656 87.96(4) ?
O5 K3 K2 . 13_656 145.89(10) ?
O5 K3 K2 12_655 13_656 43.27(8) ?
O6 K3 K2 . 13_656 95.00(4) ?
Mo2 K3 K2 . 13_656 119.60(5) ?
Mo2 K3 K2 12_655 13_656 69.64(3) ?
Mo1 O12 Mo1 . 10_556 111.2(3) ?
Mo1 O12 K1 . . 91.2(2) ?
Mo1 O12 K1 10_556 . 91.2(2) ?
Mo2 O11 Mo2 12_655 10_556 144.6(3) ?
Mo2 O11 Mo2 12_655 3_655 86.75(11) ?
Mo2 O11 Mo2 10_556 3_655 82.63(10) ?
Mo2 O11 Mo2 12_655 . 82.63(10) ?
Mo2 O11 Mo2 10_556 . 86.75(11) ?
Mo2 O11 Mo2 3_655 . 144.6(3) ?
Mo1 O10 K2 . 13_556 167.1(3) ?
Mo1 O10 K1 . . 100.3(2) ?
K2 O10 K1 13_556 . 92.12(14) ?
Mo1 O9 Mo1 12_655 . 121.4(3) ?
Mo1 O9 K3 12_655 . 119.31(16) ?
Mo1 O9 K3 . . 119.31(16) ?
Mo1 O8 K3 . 9_666 137.1(3) ?
Mo1 O8 K2 . 5_455 129.3(3) ?
K3 O8 K2 9_666 5_455 93.14(13) ?
Mo2 O7 K3 . 13_556 140.7(3) ?
Mo2 O7 K2 . . 102.3(3) ?
K3 O7 K2 13_556 . 85.77(13) ?
Mo2 O6 Mo2 12_655 . 112.3(3) ?
Mo2 O6 K2 12_655 . 109.48(19) ?
Mo2 O6 K2 . . 109.48(19) ?
Mo2 O6 K3 12_655 . 92.91(19) ?
Mo2 O6 K3 . . 92.91(19) ?
K2 O6 K3 . . 138.0(2) ?
Mo2 O5 K2 . 13_556 174.3(3) ?
Mo2 O5 K3 . . 98.1(2) ?
K2 O5 K3 13_556 . 87.51(12) ?
Mo1 O4 Mo1 10_556 12_655 146.1(3) ?
Mo1 O4 Mo1 10_556 . 83.31(9) ?
Mo1 O4 Mo1 12_655 . 86.93(10) ?
Mo1 O4 Mo1 10_556 3_655 86.93(10) ?
Mo1 O4 Mo1 12_655 3_655 83.31(9) ?
Mo1 O4 Mo1 . 3_655 146.1(3) ?
As1 O3 Mo1 . 10_556 120.9(2) ?
As1 O3 Mo1 . . 120.9(2) ?
Mo1 O3 Mo1 10_556 . 88.2(2) ?
As1 O3 K1 . . 127.4(3) ?
Mo1 O3 K1 10_556 . 94.95(18) ?
Mo1 O3 K1 . . 94.95(18) ?
As1 O2 Mo2 . . 121.18(19) ?
As1 O2 Mo2 . 12_655 121.18(19) ?
Mo2 O2 Mo2 . 12_655 88.8(2) ?
As1 O2 K3 . . 129.7(3) ?
Mo2 O2 K3 . . 92.75(17) ?
Mo2 O2 K3 12_655 . 92.75(17) ?
Mo2 O1 Mo2 . 10_556 121.6(3) ?
Mo2 O1 K1 . . 119.19(17) ?
Mo2 O1 K1 10_556 . 119.19(17) ?
O1W O1W K2 1 10_556 0(10) ?
O1W O1W K2 1 . 0(10) ?
K2 O1W K2 10_556 . 174.9(4) ?

loop_
_geom_bond_atom_site_label_1
_geom_bond_atom_site_label_2
_geom_bond_site_symmetry_2
_geom_bond_distance
_geom_bond_publ_flag
Mo1 O10 . 1.687(4) ?
Mo1 O8 . 1.697(4) ?
Mo1 O9 . 1.900(3) ?
Mo1 O12 . 1.940(3) ?
Mo1 O3 . 2.300(4) ?
Mo1 O4 . 2.409(2) ?
Mo1 Mo1 10_556 3.2015(10) ?
Mo1 K1 . 3.859(2) ?
Mo2 O7 . 1.692(5) ?
Mo2 O5 . 1.701(4) ?
Mo2 O1 . 1.910(3) ?
Mo2 O6 . 1.930(3) ?
Mo2 O2 . 2.291(4) ?
Mo2 O11 . 2.427(2) ?
Mo2 Mo2 12_655 3.2050(12) ?
Mo2 K3 . 3.792(2) ?
Mo2 K2 . 3.9915(18) ?
Mo2 K1 . 4.100(2) ?
As1 O3 3_655 1.687(6) ?
As1 O3 . 1.687(6) ?
As1 O2 . 1.695(6) ?
As1 O2 10_556 1.695(6) ?
K1 O1 3 2.815(7) ?
K1 O1 . 2.815(7) ?
K1 O3 . 2.907(6) ?
K1 O3 3 2.907(6) ?
K1 O10 . 3.183(5) ?
K1 O10 12 3.183(5) ?
K1 O10 3 3.183(5) ?
K1 O10 10_556 3.183(5) ?
K1 O12 3 3.298(7) ?
K1 O12 . 3.298(7) ?
K1 Mo1 10_556 3.859(2) ?
K2 O10 8_556 2.844(5) ?
K2 O10 13_556 2.844(5) ?
K2 O5 8_556 2.859(4) ?
K2 O5 13_556 2.859(4) ?
K2 O6 . 2.909(6) ?
K2 O8 16_545 2.979(5) ?
K2 O8 5_545 2.979(5) ?
K2 O7 12_655 3.272(6) ?
K2 O7 . 3.272(6) ?
K2 O1W 1 3.297(2) ?
K2 O1W . 3.297(2) ?
K2 Mo2 12_655 3.9915(18) ?
K3 O8 9_666 2.756(5) ?
K3 O8 4_566 2.756(5) ?
K3 O7 8_556 2.833(5) ?
K3 O7 13_556 2.833(5) ?
K3 O2 . 2.914(6) ?
K3 O9 . 2.953(6) ?
K3 O5 . 3.158(5) ?
K3 O5 12_655 3.158(5) ?
K3 O6 . 3.168(6) ?
K3 Mo2 12_655 3.7922(19) ?
K3 K2 13_656 4.1672(6) ?
O12 Mo1 10_556 1.940(3) ?
O11 Mo2 12_655 2.427(2) ?
O11 Mo2 10_556 2.427(2) ?
O11 Mo2 3_655 2.427(2) ?
O10 K2 13_556 2.844(5) ?
O9 Mo1 12_655 1.900(3) ?
O8 K3 9_666 2.756(5) ?
O8 K2 5_455 2.979(5) ?
O7 K3 13_556 2.833(5) ?
O6 Mo2 12_655 1.930(3) ?
O5 K2 13_556 2.859(4) ?
O4 Mo1 10_556 2.409(2) ?
O4 Mo1 12_655 2.409(2) ?
O4 Mo1 3_655 2.409(2) ?
O3 Mo1 10_556 2.300(4) ?
O2 Mo2 12_655 2.291(4) ?
O1 Mo2 10_556 1.910(3) ?
O1W O1W 1 0.00(2) ?
O1W K2 10_556 3.297(2) ?

loop_
_geom_hbond_atom_site_label_D
_geom_hbond_atom_site_label_H
_geom_hbond_atom_site_label_A
_geom_hbond_site_symmetry_A
_geom_hbond_distance_DH
_geom_hbond_distance_HA
_geom_hbond_distance_DA
_geom_hbond_angle_DHA
O1W H1 O12 7_545 0.82(9) 2.06(9) 2.831(11) 157(9)
O11 H4 O1W 1 0.87(11) 1.81(11) 2.684(13) 180.0000(10)
